data_1533095
loop_
_publ_author_name
'Doebelin, N.'
'Armbruster, T.'

_publ_section_title
;
 Stepwise dehydration and change of framework topology in Cd-exchanged
 heulandite
;
_journal_name_full 'Microporous and Mesoporous Materials'
_journal_page_first 85
_journal_page_last 103
_journal_volume 61
_journal_year 2003
_chemical_formula_sum 'Al8.7 Cd4.05 H26.12 O85.06 Si27.3'
_chemical_name_systematic 'Cd4.05 (Al8.7 Si27.3 O72) (H2 O)13.06'
_space_group_IT_number 8
_symmetry_space_group_name_Hall 'C -2y'
_symmetry_space_group_name_H-M 'C 1 m 1'
_cell_angle_alpha 90
_cell_angle_beta 116.963
_cell_angle_gamma 90
_cell_formula_units_Z 1
_cell_length_a 17.65
_cell_length_b 17.525
_cell_length_c 7.4355
_cell_volume 2049.918
_citation_journal_id_ASTM MIMMFJ
_cod_data_source_file Doebelin_MIMMFJ_2003_503.cif
_cod_data_source_block H26.12Al8.7Cd4.05O85.06Si27.3
_cod_original_formula_sum 'H26.12 Al8.7 Cd4.05 O85.06 Si27.3'
_cod_database_code 1533095

loop_
_symmetry_equiv_pos_as_xyz
x,y,z
x,-y,z
x+1/2,y+1/2,z
x+1/2,-y+1/2,z

loop_
_atom_site_label
_atom_site_type_symbol
_atom_site_fract_x
_atom_site_fract_y
_atom_site_fract_z
_atom_site_occupancy
_atom_site_U_iso_or_equiv
O16 O-2 0.7871 0.7466 0.8357 1 0.0
O8 O-2 0.241 0.1003 0.2647 1 0.0
Si6 Si+4 0.2768 0.3134 0.2722 0.7583 0.0
O4 O-2 0.2393 0.1128 0.633 1 0.0
Si7 Si+4 0.9299 0.7165 0.5863 0.7583 0.0
O20 O-2 0.574 0.903 0.947 0.63 0.0
O9 O-2 0.9852 0.696 0.472 1 0.0
O12 O-2 0.6265 0.7244 0.549 1 0.0
Al7 Al+3 0.9299 0.7165 0.5863 0.2417 0.0
Al2 Al+3 0.1788 0.1614 0.0996 0.2417 0.0
O27 O-2 0.097 0 0.403 0.62 0.0
O15 O-2 0.0204 0.2669 0.1842 1 0.0
Al8 Al+3 0.0618 0.2878 0.4177 0.2417 0.0
Cd6 Cd+2 0.026 0 0.066 0.042 0.0
O10 O-2 0.9172 0.8488 0.97 1 0.0
Al9 Al+3 0.9995 0.79783 0.0076 0.2417 0.0
Cd1 Cd+2 0.184 0 0.731 0.27 0.0
Cd11 Cd+2 0.628 0 0.096 0.033 0.0
Si1 Si+4 0.8162 0.8341 0.9116 0.7583 0.0
Cd9 Cd+2 0.867 0 0.174 0.07 0.0
O3 O-2 0.7389 0.8816 0.353 1 0.0
Si4 Si+4 0.2964 0.0899 0.5156 0.7583 0.0
Si8 Si+4 0.0618 0.2878 0.4177 0.7583 0.0
Al5 Al+3 0.7103 0.6855 0.7286 0.2417 0.0
O14 O-2 0.9884 0.7502 0.8079 1 0.0
Si9 Si+4 0.9995 0.79783 0.0076 0.7583 0.0
O28 O-2 0.058 0 0.6 0.44 0.0
O13 O-2 0.3562 0.2784 0.452 1 0.0
Al3 Al+3 0.6989 0.9098 0.5007 0.2417 0.0
O29 O-2 0.936 0 -0.058 0.41 0.0
O2 O-2 0.326 0 0.568 1 0.0
O11 O-2 0.0819 0.1445 0.0652 1 0.0
O25 O-2 0.08 0 0.848 0.38 0.0
Al6 Al+3 0.2768 0.3134 0.2722 0.2417 0.0
Si5 Si+4 0.7103 0.6855 0.7286 0.7583 0.0
Cd10 Cd+2 0.4191 0.852 -0.034 0.035 0.0
Al4 Al+3 0.2964 0.0899 0.5156 0.2417 0.0
O6 O-2 0.1855 0.1432 0.892 1 0.0
Al1 Al+3 0.8162 0.8341 0.9116 0.2417 0.0
Cd3 Cd+2 0.972 0.51915 0.768 0.348 0.0
O7 O-2 0.7627 0.8974 0.7372 1 0.0
O26 O-2 0.45 0.927 0.036 0.33 0.0
O17 O-2 0.2042 0.2495 0.1658 1 0.0
Si3 Si+4 0.6989 0.9098 0.5007 0.7583 0.0
Si2 Si+4 0.1788 0.1614 0.0996 0.7583 0.0
O18 O-2 0.8895 0.6356 0.612 1 0.0
Cd7 Cd+2 0.8831 0 0.8767 0.28 0.0
Cd8 Cd+2 0.1024 0 0.1162 0.153 0.0
O24 O-2 0.721 0 0.033 0.35 0.0
O21 O-2 0.515 0.92 -0.006 0.38 0.0
Cd5 Cd+2 0 0.06 0.18 0.019 0.0
O30 O-2 0.775 0 -0.033 0.17 0.0
Cd4 Cd+2 0.0221 0.5157 0.263 0.08 0.0
O5 O-2 0.8018 0.8524 0.1107 1 0.0
O19 O-2 0.1084 0.3672 0.437 1 0.0
Cd12 Cd+2 0.208 0 0.781 0.11 0.0
Cd2 Cd+2 0.8075 0 0.26 0.104 0.0
O1 O-2 0.6715 0 0.449 1 0.0
O23 O-2 0.505 0 0.518 1 0.0
O22 O-2 0.298 0 0.049 0.48 0.0
